data_4074198
loop_
_publ_author_name
'Arunachalampillai, Athimoolam'
'Crewdson, Patrick'
'Korobkov, Ilia'
'Gambarotta, Sandro'

_publ_section_title
;
 Ring Opening and C&#x2212;O and C&#x2212;N Bond Cleavage by Transient
 Reduced Thorium Species
;
_journal_issue 16
_journal_name_full Organometallics
_journal_page_first 3856
_journal_paper_doi 10.1021/om060454q
_journal_volume 25
_journal_year 2006
_chemical_formula_sum 'C61 H50 Cl N5 Th'
_chemical_formula_weight 1120.55
_chemical_name_systematic
; 
 ? 
;
_space_group_IT_number 5
_symmetry_cell_setting monoclinic
_symmetry_space_group_name_Hall 'C 2y'
_symmetry_space_group_name_H-M 'C 1 2 1'
_atom_sites_solution_hydrogens geom
_atom_sites_solution_primary direct
_atom_sites_solution_secondary difmap
_audit_creation_method SHELXL-97
_cell_angle_alpha 90.00
_cell_angle_beta 104.467(10)
_cell_angle_gamma 90.00
_cell_formula_units_Z 4
_cell_length_a 38.78(3)
_cell_length_b 10.427(7)
_cell_length_c 12.221(8)
_cell_measurement_reflns_used 317
_cell_measurement_temperature 208(2)
_cell_measurement_theta_max 24.74
_cell_measurement_theta_min 1.72
_cell_volume 4785(6)
_computing_cell_refinement 'SMART, Bruker (2000)'
_computing_data_collection 'SMART, Bruker (2000)'
_computing_data_reduction 'XPREP, Bruker (2000)'
_computing_molecular_graphics 'SHELXTL, Bruker (2000)'
_computing_publication_material 'SHELXTL, Bruker (2000)'
_computing_structure_refinement 'SHELXL-97 (Sheldrick, 1997)'
_computing_structure_solution 'SHELXS-97 (Sheldrick, 1990)'
_diffrn_ambient_temperature 208(2)
_diffrn_measured_fraction_theta_full 0.998
_diffrn_measured_fraction_theta_max 0.998
_diffrn_measurement_device_type 'CCD area detector'
_diffrn_measurement_method 'phi and omega scans'
_diffrn_radiation_monochromator graphite
_diffrn_radiation_source 'fine-focus sealed tube'
_diffrn_radiation_type MoK\a
_diffrn_radiation_wavelength 0.71073
_diffrn_reflns_av_R_equivalents 0.0336
_diffrn_reflns_av_sigmaI/netI 0.0403
_diffrn_reflns_limit_h_max 45
_diffrn_reflns_limit_h_min -45
_diffrn_reflns_limit_k_max 12
_diffrn_reflns_limit_k_min -12
_diffrn_reflns_limit_l_max 14
_diffrn_reflns_limit_l_min -14
_diffrn_reflns_number 22736
_diffrn_reflns_theta_full 24.74
_diffrn_reflns_theta_max 24.74
_diffrn_reflns_theta_min 1.72
_diffrn_standards_decay_% <1
_exptl_absorpt_coefficient_mu 3.219
_exptl_absorpt_correction_T_max 0.6438
_exptl_absorpt_correction_T_min 0.5653
_exptl_absorpt_correction_type multi-scan
_exptl_absorpt_process_details 'SADABS, Bruker (2000)'
_exptl_crystal_colour colorless
_exptl_crystal_density_diffrn 1.555
_exptl_crystal_density_method 'not measured'
_exptl_crystal_description block
_exptl_crystal_F_000 2232
_exptl_crystal_size_max 0.20
_exptl_crystal_size_mid 0.20
_exptl_crystal_size_min 0.15
_refine_diff_density_max 1.843
_refine_diff_density_min -0.953
_refine_diff_density_rms 0.183
_refine_ls_abs_structure_details 'Flack H D (1983), Acta Cryst. A39, 876-881'
_refine_ls_abs_structure_Flack 0.00
_refine_ls_extinction_method none
_refine_ls_goodness_of_fit_ref 1.026
_refine_ls_hydrogen_treatment constr
_refine_ls_matrix_type full
_refine_ls_number_parameters 475
_refine_ls_number_reflns 8158
_refine_ls_number_restraints 524
_refine_ls_restrained_S_all 1.005
_refine_ls_R_factor_all 0.0555
_refine_ls_R_factor_gt 0.0487
_refine_ls_shift/su_max 0.006
_refine_ls_shift/su_mean 0.002
_refine_ls_structure_factor_coef Fsqd
_refine_ls_weighting_details 'calc w=1/[\s^2^(Fo^2^)+(0.0772P)^2^+81.1284P] where P=(Fo^2^+2Fc^2^)/3'
_refine_ls_weighting_scheme calc
_refine_ls_wR_factor_gt 0.1335
_refine_ls_wR_factor_ref 0.1408
_reflns_number_gt 7446
_reflns_number_total 8158
_reflns_threshold_expression >2sigma(I)
_cod_data_source_file om060454qrom20060523_021824.cif
_cod_data_source_block complex_6_sg2324
_cod_depositor_comments
;
The following automatic conversions were performed:

'_symmetry_cell_setting' value 'Monoclinic' changed to 'monoclinic'
according to /home/saulius/struct/CIF-dictionaries/cif_core.dic
dictionary named 'cif_core.dic' version 2.4.1 from 2010-06-29.

Automatic conversion script
Id: cif_fix_values 1715 2011-07-08 13:25:40Z adriana 
;
_cod_original_sg_symbol_H-M C2
_cod_database_code 4074198

loop_
_symmetry_equiv_pos_as_xyz
'x, y, z'
'-x, y, -z'
'x+1/2, y+1/2, z'
'-x+1/2, y+1/2, -z'

loop_
_atom_site_label
_atom_site_type_symbol
_atom_site_fract_x
_atom_site_fract_y
_atom_site_fract_z
_atom_site_U_iso_or_equiv
_atom_site_adp_type
_atom_site_occupancy
_atom_site_symmetry_multiplicity
_atom_site_calc_flag
_atom_site_refinement_flags
Th1 Th 0.101326(7) 0.99985(6) 0.13975(2) 0.02552(11) Uani 1 1 d .
Cl1 Cl 0.06541(15) 1.2048(5) 0.0374(4) 0.0663(13) Uani 1 1 d .
N1 N 0.14196(18) 0.8464(7) 0.2575(7) 0.055(4) Uani 1 1 d G
C1 C 0.1363(2) 0.7129(7) 0.2380(8) 0.063(5) Uani 1 1 d GU
H1A H 0.1157 0.6747 0.1923 0.076 Uiso 1 1 calc R
C2 C 0.1671(3) 0.6472(6) 0.2996(9) 0.061(4) Uani 1 1 d GU
H2A H 0.1706 0.5579 0.3019 0.073 Uiso 1 1 calc R
C3 C 0.1919(2) 0.7401(7) 0.3572(8) 0.058(4) Uani 1 1 d GU
H3A H 0.2145 0.7230 0.4043 0.069 Uiso 1 1 calc R
C4 C 0.17631(14) 0.8632(6) 0.3312(4) 0.041(3) Uani 1 1 d GU
C5 C 0.1909(2) 0.9900(7) 0.3678(7) 0.0330(18) Uani 1 1 d GU
C6 C 0.21977(16) 0.9870(17) 0.2014(6) 0.068(4) Uani 1 1 d GU
H6A H 0.1968 0.9898 0.1529 0.081 Uiso 1 1 calc R
C7 C 0.2491(2) 0.9671(14) 0.1574(6) 0.067(6) Uani 1 1 d GU
H7A H 0.2459 0.9563 0.0791 0.080 Uiso 1 1 calc R
C8 C 0.28311(19) 0.9630(14) 0.2291(8) 0.075(6) Uani 1 1 d GU
H8A H 0.3029 0.9495 0.1993 0.091 Uiso 1 1 calc R
C9 C 0.28780(14) 0.9788(19) 0.3448(7) 0.122(7) Uani 1 1 d GU
H9A H 0.3108 0.9760 0.3933 0.147 Uiso 1 1 calc R
C10 C 0.25847(18) 0.999(2) 0.3888(5) 0.100(6) Uani 1 1 d GU
H10A H 0.2616 1.0095 0.4671 0.120 Uiso 1 1 calc R
C11 C 0.22446(15) 1.0029(19) 0.3171(6) 0.054(3) Uani 1 1 d GU
C12 C 0.2087(3) 0.8728(13) 0.5392(7) 0.069(4) Uani 1 1 d GU
H12A H 0.2033 0.8041 0.4880 0.083 Uiso 1 1 calc R
C13 C 0.2214(4) 0.8490(12) 0.6541(8) 0.088(5) Uani 1 1 d GU
H13A H 0.2247 0.7642 0.6807 0.106 Uiso 1 1 calc R
C14 C 0.2293(2) 0.9507(14) 0.7298(5) 0.100(7) Uani 1 1 d GU
H14A H 0.2380 0.9346 0.8076 0.120 Uiso 1 1 calc R
C15 C 0.2245(3) 1.0762(13) 0.6906(8) 0.079(5) Uani 1 1 d GU
H15A H 0.2298 1.1450 0.7418 0.095 Uiso 1 1 calc R
C16 C 0.2117(3) 1.1000(12) 0.5756(9) 0.079(4) Uani 1 1 d GU
H16A H 0.2085 1.1848 0.5491 0.095 Uiso 1 1 calc R
C17 C 0.20382(18) 0.9983(15) 0.5000(5) 0.043(2) Uani 1 1 d GU
N2 N 0.13011(12) 1.0848(5) 0.3686(4) 0.040(2) Uani 1 1 d G
C18 C 0.16062(15) 1.0832(7) 0.3242(6) 0.041(3) Uani 1 1 d GU
C19 C 0.15794(19) 1.1878(8) 0.2482(6) 0.046(3) Uani 1 1 d GU
H19A H 0.1745 1.2094 0.2068 0.056 Uiso 1 1 calc R
C20 C 0.1258(2) 1.2542(6) 0.2457(6) 0.043(3) Uani 1 1 d GU
H20A H 0.1173 1.3274 0.2024 0.052 Uiso 1 1 calc R
C21 C 0.10857(14) 1.1905(5) 0.3201(5) 0.035(2) Uani 1 1 d GU
C22 C 0.12491(18) 1.0086(8) 0.4565(6) 0.029(2) Uani 1 1 d G
H22A H 0.1432 0.9431 0.4740 0.044 Uiso 1 1 calc R
H22B H 0.1017 0.9683 0.4341 0.044 Uiso 1 1 calc R
H22C H 0.1262 1.0614 0.5228 0.044 Uiso 1 1 calc R
C23 C 0.07383(17) 1.2176(8) 0.3535(8) 0.041(2) Uani 1 1 d RU
C24 C 0.05263(19) 1.3010(10) 0.5209(7) 0.055(3) Uani 1 1 d GU
H24A H 0.0296 1.2906 0.4736 0.066 Uiso 1 1 calc R
C25 C 0.0570(2) 1.3426(11) 0.6315(8) 0.066(4) Uani 1 1 d GU
H25A H 0.0369 1.3603 0.6591 0.079 Uiso 1 1 calc R
C26 C 0.0910(3) 1.3581(12) 0.7014(6) 0.072(4) Uani 1 1 d GU
H26A H 0.0940 1.3862 0.7762 0.086 Uiso 1 1 calc R
C27 C 0.1207(2) 1.3319(11) 0.6606(8) 0.076(5) Uani 1 1 d GU
H27A H 0.1437 1.3424 0.7078 0.092 Uiso 1 1 calc R
C28 C 0.1163(2) 1.2903(10) 0.5499(8) 0.050(3) Uani 1 1 d GU
H28A H 0.1363 1.2726 0.5223 0.060 Uiso 1 1 calc R
C29 C 0.0823(2) 1.2749(9) 0.4800(6) 0.043(3) Uani 1 1 d GU
C30 C 0.01805(19) 1.3120(6) 0.2196(7) 0.043(3) Uani 1 1 d GU
H30A H 0.0075 1.2306 0.2173 0.052 Uiso 1 1 calc R
C31 C -0.00138(18) 1.4141(9) 0.1620(7) 0.053(3) Uani 1 1 d GU
H31A H -0.0251 1.4017 0.1207 0.063 Uiso 1 1 calc R
C32 C 0.0142(2) 1.5345(7) 0.1654(7) 0.061(4) Uani 1 1 d GU
H32A H 0.0011 1.6036 0.1264 0.073 Uiso 1 1 calc R
C33 C 0.0493(2) 1.5529(6) 0.2264(8) 0.055(3) Uani 1 1 d GU
H33A H 0.0598 1.6343 0.2287 0.066 Uiso 1 1 calc R
C34 C 0.06869(17) 1.4508(7) 0.2840(7) 0.041(3) Uani 1 1 d GU
H34A H 0.0924 1.4632 0.3253 0.049 Uiso 1 1 calc R
C35 C 0.05309(18) 1.3303(6) 0.2806(6) 0.035(2) Uani 1 1 d GU
N3 N 0.05649(11) 1.0135(6) 0.2520(4) 0.0258(17) Uani 1 1 d G
C36 C 0.05272(15) 1.1000(7) 0.3380(5) 0.040(3) Uani 1 1 d GU
C37 C 0.03071(15) 1.0410(8) 0.4004(5) 0.055(4) Uani 1 1 d GU
H37A H 0.0239 1.0770 0.4623 0.066 Uiso 1 1 calc R
C38 C 0.02088(16) 0.9179(7) 0.3531(5) 0.055(4) Uani 1 1 d GU
H38A H 0.0064 0.8582 0.3781 0.066 Uiso 1 1 calc R
C39 C 0.03681(15) 0.9009(6) 0.2614(5) 0.043(3) Uani 1 1 d GU
H39A H 0.0347 0.8280 0.2150 0.052 Uiso 1 1 calc R
N4 N 0.13837(10) 1.0114(6) 0.0036(3) 0.0327(18) Uani 1 1 d G
C40 C 0.15650(15) 1.1289(7) -0.0005(5) 0.050(3) Uani 1 1 d GU
H40A H 0.1600 1.1944 0.0540 0.060 Uiso 1 1 calc R
C41 C 0.16834(17) 1.1301(7) -0.1015(5) 0.055(3) Uani 1 1 d GU
H41A H 0.1811 1.1965 -0.1255 0.066 Uiso 1 1 calc R
C42 C 0.15752(14) 1.0133(7) -0.1597(4) 0.052(3) Uani 1 1 d GU
H42A H 0.1619 0.9888 -0.2291 0.062 Uiso 1 1 calc R
C43 C 0.13899(14) 0.9399(6) -0.0948(4) 0.050(3) Uani 1 1 d GU
C44 C 0.1191(2) 0.8301(7) -0.1234(5) 0.048(2) Uani 1 1 d GU
C45 C 0.13590(19) 0.7632(10) -0.3034(8) 0.051(3) Uani 1 1 d GU
H45A H 0.1597 0.7805 -0.2655 0.061 Uiso 1 1 calc R
C46 C 0.1275(3) 0.7252(11) -0.4159(8) 0.070(5) Uani 1 1 d GU
H46A H 0.1456 0.7169 -0.4542 0.084 Uiso 1 1 calc R
C47 C 0.0924(3) 0.6995(13) -0.4719(6) 0.083(5) Uani 1 1 d GU
H47A H 0.0867 0.6738 -0.5480 0.099 Uiso 1 1 calc R
C48 C 0.0656(2) 0.7118(13) -0.4153(8) 0.089(6) Uani 1 1 d GU
H48A H 0.0418 0.6944 -0.4531 0.107 Uiso 1 1 calc R
C49 C 0.0740(2) 0.7498(11) -0.3027(7) 0.054(3) Uani 1 1 d GU
H49A H 0.0559 0.7581 -0.2644 0.065 Uiso 1 1 calc R
C50 C 0.1091(2) 0.7754(9) -0.2467(5) 0.051(3) Uani 1 1 d GU
C51 C 0.12597(18) 0.5903(8) -0.0593(8) 0.059(4) Uani 1 1 d GU
H51A H 0.1018 0.5794 -0.0965 0.070 Uiso 1 1 calc R
C52 C 0.1459(2) 0.4864(7) -0.0069(8) 0.065(3) Uani 1 1 d GU
H52A H 0.1352 0.4053 -0.0087 0.078 Uiso 1 1 calc R
C53 C 0.1816(2) 0.5025(8) 0.0482(7) 0.069(3) Uani 1 1 d GU
H53A H 0.1950 0.4322 0.0836 0.083 Uiso 1 1 calc R
C54 C 0.19736(17) 0.6225(10) 0.0509(7) 0.065(4) Uani 1 1 d GU
H54A H 0.2215 0.6334 0.0881 0.078 Uiso 1 1 calc R
C55 C 0.1775(2) 0.7264(8) -0.0015(8) 0.053(3) Uani 1 1 d GU
H55A H 0.1882 0.8076 0.0003 0.064 Uiso 1 1 calc R
C56 C 0.1418(2) 0.7103(7) -0.0566(7) 0.048(3) Uani 1 1 d GU
N5 N 0.06311(15) 0.9411(5) -0.1183(5) 0.043(2) Uani 1 1 d G
C57 C 0.08579(16) 0.8390(7) -0.0679(8) 0.045(3) Uani 1 1 d GU
C58 C 0.0704(2) 0.7794(7) 0.0131(7) 0.038(4) Uani 1 1 d GU
H58A H 0.0799 0.7090 0.0589 0.046 Uiso 1 1 calc R
C59 C 0.0383(2) 0.8446(9) 0.0127(7) 0.055(3) Uani 1 1 d GU
H59A H 0.0227 0.8250 0.0583 0.066 Uiso 1 1 calc R
C60 C 0.03374(17) 0.9446(7) -0.0685(7) 0.047(3) Uani 1 1 d GU
H60A H 0.0146 1.0028 -0.0862 0.056 Uiso 1 1 calc R
C61 C 0.0652(3) 1.0448(9) -0.1969(8) 0.049(4) Uani 1 1 d R
H61A H 0.0861 1.0331 -0.2257 0.074 Uiso 1 1 calc R
H61B H 0.0667 1.1264 -0.1578 0.074 Uiso 1 1 calc R
H61C H 0.0440 1.0437 -0.2592 0.074 Uiso 1 1 calc R

loop_
_atom_site_aniso_label
_atom_site_aniso_U_11
_atom_site_aniso_U_22
_atom_site_aniso_U_33
_atom_site_aniso_U_23
_atom_site_aniso_U_13
_atom_site_aniso_U_12
Th1 0.02463(17) 0.02645(17) 0.02456(17) -0.0014(3) 0.00444(11) -0.0019(3)
Cl1 0.089(4) 0.046(2) 0.060(3) 0.006(2) 0.012(2) 0.018(2)
N1 0.098(10) 0.025(6) 0.034(6) -0.002(5) -0.001(7) -0.013(7)
C1 0.075(9) 0.039(8) 0.062(10) 0.030(7) -0.010(7) -0.033(7)
C2 0.056(8) 0.052(7) 0.067(9) -0.017(7) 0.003(7) 0.012(6)
C3 0.058(8) 0.048(6) 0.058(8) -0.004(6) -0.004(6) 0.010(6)
C4 0.044(7) 0.047(5) 0.032(6) 0.010(5) 0.012(6) -0.004(5)
C5 0.023(4) 0.048(5) 0.030(4) 0.004(6) 0.008(3) 0.006(6)
C6 0.032(5) 0.129(13) 0.046(5) 0.020(12) 0.017(4) -0.011(11)
C7 0.046(6) 0.102(17) 0.058(7) -0.020(8) 0.025(5) -0.013(7)
C8 0.039(5) 0.117(18) 0.082(8) 0.012(9) 0.036(6) 0.006(7)
C9 0.040(6) 0.26(2) 0.070(7) 0.054(15) 0.030(6) 0.037(14)
C10 0.026(5) 0.210(17) 0.065(7) 0.024(18) 0.012(4) 0.026(16)
C11 0.027(4) 0.084(8) 0.053(5) 0.020(12) 0.015(4) 0.004(8)
C12 0.066(10) 0.115(8) 0.036(6) 0.040(7) 0.031(7) 0.008(9)
C13 0.069(11) 0.143(13) 0.040(8) -0.004(7) -0.009(8) 0.040(11)
C14 0.041(9) 0.171(16) 0.075(10) -0.026(8) -0.008(8) -0.013(11)
C15 0.037(9) 0.153(13) 0.055(8) -0.045(10) 0.024(7) -0.028(10)
C16 0.030(8) 0.149(10) 0.057(8) -0.048(8) 0.010(7) -0.030(9)
C17 0.018(4) 0.074(6) 0.037(4) -0.006(6) 0.005(3) -0.013(11)
N2 0.024(5) 0.040(6) 0.055(6) 0.009(5) 0.010(5) 0.008(4)
C18 0.030(6) 0.054(7) 0.040(6) 0.005(6) 0.008(5) 0.001(5)
C19 0.087(9) 0.036(7) 0.019(6) -0.003(5) 0.018(6) 0.009(7)
C20 0.059(7) 0.054(8) 0.010(5) 0.009(5) -0.003(5) -0.007(6)
C21 0.033(5) 0.036(6) 0.032(6) 0.008(5) 0.002(4) 0.001(4)
C22 0.029(4) 0.035(5) 0.028(4) 0.016(8) 0.014(3) 0.010(8)
C23 0.039(5) 0.035(5) 0.047(6) 0.006(5) 0.005(4) 0.011(4)
C24 0.057(7) 0.053(8) 0.058(7) 0.002(7) 0.022(6) 0.014(7)
C25 0.079(8) 0.076(11) 0.040(7) -0.001(7) 0.012(6) 0.004(9)
C26 0.088(9) 0.070(10) 0.052(8) -0.021(8) 0.010(6) 0.013(9)
C27 0.067(8) 0.089(12) 0.063(8) -0.033(9) -0.003(7) -0.003(9)
C28 0.060(7) 0.032(8) 0.057(7) -0.009(6) 0.016(6) -0.013(7)
C29 0.048(6) 0.043(7) 0.038(5) 0.014(5) 0.009(4) 0.020(5)
C30 0.042(6) 0.048(6) 0.035(6) -0.006(5) 0.000(5) 0.007(5)
C31 0.043(7) 0.059(8) 0.050(8) 0.004(6) 0.001(6) 0.018(5)
C32 0.053(7) 0.075(10) 0.048(7) 0.016(6) 0.001(6) -0.008(6)
C33 0.063(8) 0.047(6) 0.050(8) 0.006(6) 0.005(6) -0.001(5)
C34 0.057(7) 0.032(5) 0.039(7) -0.002(4) 0.023(5) -0.003(4)
C35 0.033(5) 0.041(5) 0.027(5) 0.000(4) 0.003(4) 0.003(4)
N3 0.021(3) 0.025(5) 0.030(4) 0.002(5) 0.003(3) 0.002(5)
C36 0.028(6) 0.051(6) 0.038(6) 0.013(5) 0.006(5) 0.000(5)
C37 0.049(7) 0.077(11) 0.048(8) -0.002(6) 0.033(6) -0.011(6)
C38 0.065(9) 0.052(7) 0.058(9) 0.029(7) 0.033(7) 0.012(6)
C39 0.042(7) 0.030(6) 0.060(8) 0.005(5) 0.016(6) -0.003(6)
N4 0.035(4) 0.036(5) 0.028(4) 0.001(6) 0.009(3) -0.007(6)
C40 0.053(8) 0.047(8) 0.055(8) -0.016(6) 0.023(7) -0.007(6)
C41 0.062(9) 0.060(8) 0.045(7) 0.007(6) 0.013(6) -0.011(7)
C42 0.053(6) 0.069(8) 0.038(5) -0.002(7) 0.021(5) 0.009(7)
C43 0.059(8) 0.053(6) 0.040(7) 0.000(5) 0.017(6) -0.001(5)
C44 0.059(7) 0.044(6) 0.036(6) 0.007(5) 0.000(4) 0.008(5)
C45 0.052(7) 0.051(8) 0.048(6) 0.008(6) 0.010(5) 0.015(6)
C46 0.098(10) 0.050(10) 0.072(9) -0.019(9) 0.042(8) -0.010(9)
C47 0.105(10) 0.104(13) 0.033(8) -0.030(8) 0.006(7) 0.040(11)
C48 0.081(9) 0.120(15) 0.059(9) -0.033(10) 0.001(7) 0.047(10)
C49 0.054(6) 0.071(9) 0.035(6) 0.001(6) 0.007(5) 0.016(7)
C50 0.066(7) 0.048(7) 0.036(5) 0.021(5) 0.006(4) -0.001(6)
C51 0.073(8) 0.036(6) 0.055(8) -0.001(6) -0.006(7) 0.011(5)
C52 0.086(7) 0.056(7) 0.049(6) 0.024(9) 0.011(6) 0.046(8)
C53 0.088(8) 0.062(6) 0.051(7) -0.005(12) 0.005(6) 0.034(10)
C54 0.077(9) 0.078(8) 0.034(7) 0.004(7) 0.003(7) 0.040(7)
C55 0.051(6) 0.072(8) 0.041(7) 0.006(6) 0.020(5) 0.016(5)
C56 0.058(6) 0.049(5) 0.030(6) 0.003(5) 0.001(5) 0.015(5)
N5 0.048(6) 0.047(6) 0.034(6) 0.006(5) 0.011(5) 0.001(5)
C57 0.040(6) 0.032(6) 0.054(7) 0.000(5) -0.004(5) 0.005(5)
C58 0.045(7) 0.052(9) 0.048(8) 0.006(6) 0.003(6) -0.005(6)
C59 0.047(7) 0.061(9) 0.051(8) 0.006(6) 0.002(6) -0.002(6)
C60 0.048(7) 0.043(6) 0.045(7) -0.009(5) 0.003(6) 0.008(5)
C61 0.036(7) 0.053(8) 0.057(8) 0.015(6) 0.007(6) 0.009(5)

loop_
_atom_type_symbol
_atom_type_description
_atom_type_scat_dispersion_real
_atom_type_scat_dispersion_imag
_atom_type_scat_source
C C 0.0033 0.0016 'International Tables Vol C Tables 4.2.6.8 and 6.1.1.4'
H H 0.0000 0.0000 'International Tables Vol C Tables 4.2.6.8 and 6.1.1.4'
N N 0.0061 0.0033 'International Tables Vol C Tables 4.2.6.8 and 6.1.1.4'
Cl Cl 0.1484 0.1585 'International Tables Vol C Tables 4.2.6.8 and 6.1.1.4'
Th Th -7.2400 8.8979 'International Tables Vol C Tables 4.2.6.8 and 6.1.1.4'

loop_
_geom_angle_atom_site_label_1
_geom_angle_atom_site_label_2
_geom_angle_atom_site_label_3
_geom_angle
N1 Th1 N4 91.8(3)
N1 Th1 N3 98.6(3)
N4 Th1 N3 169.57(19)
N1 Th1 Cl1 168.08(18)
N4 Th1 Cl1 88.20(17)
N3 Th1 Cl1 81.83(17)
N1 Th1 C58 85.0(2)
N4 Th1 C58 84.8(2)
N3 Th1 C58 95.1(2)
Cl1 Th1 C58 106.81(14)
N1 Th1 N2 66.0(2)
N4 Th1 N2 119.48(15)
N3 Th1 N2 66.38(15)
Cl1 Th1 N2 103.77(15)
C58 Th1 N2 141.32(17)
N1 Th1 C18 58.2(2)
N4 Th1 C18 91.56(15)
N3 Th1 C18 94.70(16)
Cl1 Th1 C18 109.87(18)
C58 Th1 C18 143.00(18)
N2 Th1 C18 28.32(6)
N1 Th1 C21 94.3(2)
N4 Th1 C21 120.92(17)
N3 Th1 C21 59.48(17)
Cl1 Th1 C21 75.62(15)
C58 Th1 C21 154.3(2)
N2 Th1 C21 28.3
C18 Th1 C21 46.25(8)
N1 Th1 C57 95.5(2)
N4 Th1 C57 58.54(18)
N3 Th1 C57 119.01(18)
Cl1 Th1 C57 94.60(14)
C58 Th1 C57 28.07(8)
N2 Th1 C57 161.54(14)
C18 Th1 C57 141.11(15)
C21 Th1 C57 170.18(14)
N1 Th1 C19 82.8(2)
N4 Th1 C19 77.27(17)
N3 Th1 C19 104.84(18)
Cl1 Th1 C19 85.58(19)
C58 Th1 C19 158.0(2)
N2 Th1 C19 46.00(10)
C18 Th1 C19 27.74(8)
C21 Th1 C19 45.63(10)
C57 Th1 C19 135.76(18)
N1 Th1 C20 103.69(19)
N4 Th1 C20 94.24(19)
N3 Th1 C20 84.26(19)
Cl1 Th1 C20 64.44(17)
C58 Th1 C20 171.24(17)
N2 Th1 C20 45.95(8)
C18 Th1 C20 45.65(10)
C21 Th1 C20 27.69(6)
C57 Th1 C20 147.29(18)
C19 Th1 C20 27.41(7)
N1 Th1 C59 105.8(2)
N4 Th1 C59 102.33(18)
N3 Th1 C59 74.0(2)
Cl1 Th1 C59 85.87(19)
C58 Th1 C59 27.78(8)
N2 Th1 C59 137.05(16)
C18 Th1 C59 159.48(18)
C21 Th1 C59 131.61(19)
C57 Th1 C59 45.07(9)
C19 Th1 C59 171.4(2)
C20 Th1 C59 145.5(2)
C1 N1 C4 108.0
C1 N1 Th1 119.5(3)
C4 N1 Th1 131.1(3)
C2 C1 N1 108.0
C3 C2 C1 108.0
C2 C3 C4 108.0
C3 C4 N1 108.0
C3 C4 C5 129.7
N1 C4 C5 122.3
C4 C5 C18 105.4(4)
C4 C5 C17 111.3(7)
C18 C5 C17 110.3(7)
C4 C5 C11 104.5(8)
C18 C5 C11 116.7(8)
C17 C5 C11 108.4(5)
C7 C6 C11 120.0
C8 C7 C6 120.0
C7 C8 C9 120.0
C10 C9 C8 120.0
C9 C10 C11 120.0
C10 C11 C6 120.0
C10 C11 C5 119.7(5)
C6 C11 C5 118.5(6)
C13 C12 C17 120.0
C12 C13 C14 120.0
C15 C14 C13 120.0
C16 C15 C14 120.0
C15 C16 C17 120.0
C16 C17 C12 120.0
C16 C17 C5 133.4(9)
C12 C17 C5 106.5(9)
C22 N2 C18 125.7
C22 N2 C21 125.6
C18 N2 C21 108.0
C22 N2 Th1 118.6(2)
C18 N2 Th1 77.4(3)
C21 N2 Th1 77.8(2)
C19 C18 N2 108.0
C19 C18 C5 130.3(4)
N2 C18 C5 121.3(4)
C19 C18 Th1 79.0(2)
N2 C18 Th1 74.2(2)
C5 C18 Th1 118.2(5)
C20 C19 C18 108.0
C20 C19 Th1 76.5(2)
C18 C19 Th1 73.3(2)
C19 C20 C21 108.0
C19 C20 Th1 76.1(2)
C21 C20 Th1 73.4(2)
C20 C21 N2 108.0
C20 C21 C23 132.1
N2 C21 C23 119.9
C20 C21 Th1 78.9(2)
N2 C21 Th1 73.9(2)
C23 C21 Th1 113.6(2)
C36 C23 C21 108.2(4)
C36 C23 C35 111.3(6)
C21 C23 C35 110.4(5)
C36 C23 C29 114.1(6)
C21 C23 C29 110.0(5)
C35 C23 C29 102.7(6)
C25 C24 C29 120.0
C26 C25 C24 120.0
C25 C26 C27 120.0
C26 C27 C28 120.0
C29 C28 C27 120.0
C28 C29 C24 120.0
C28 C29 C23 124.5(6)
C24 C29 C23 115.4(6)
C31 C30 C35 120.0
C30 C31 C32 120.0
C31 C32 C33 120.0
C32 C33 C34 120.0
C35 C34 C33 120.0
C34 C35 C30 120.0
C34 C35 C23 120.1(6)
C30 C35 C23 119.7(6)
C36 N3 C39 108.0
C36 N3 Th1 131.56(11)
C39 N3 Th1 117.62(12)
C37 C36 N3 108.0
C37 C36 C23 133.4(4)
N3 C36 C23 118.2(3)
C36 C37 C38 108.0
C39 C38 C37 108.0
C38 C39 N3 108.0
C43 N4 C40 108.0
C43 N4 Th1 133.17(12)
C40 N4 Th1 116.41(12)
C41 C40 N4 108.0
C42 C41 C40 108.0
C41 C42 C43 108.0
C44 C43 C42 129.5
C44 C43 N4 121.7
C42 C43 N4 108.0
C43 C44 C50 122.4(5)
C43 C44 C57 107.6(4)
C50 C44 C57 113.3(6)
C43 C44 C56 108.3(5)
C50 C44 C56 100.2(6)
C57 C44 C56 102.9(6)
C46 C45 C50 120.0
C47 C46 C45 120.0
C46 C47 C48 120.0
C49 C48 C47 120.0
C48 C49 C50 120.0
C49 C50 C45 120.0
C49 C50 C44 121.3(6)
C45 C50 C44 118.4(6)
C52 C51 C56 120.0
C53 C52 C51 120.0
C52 C53 C54 120.0
C53 C54 C55 120.0
C56 C55 C54 120.0
C55 C56 C51 120.0
C55 C56 C44 119.9(6)
C51 C56 C44 120.0(6)
C57 N5 C60 108.0
C57 N5 C61 135.3
C60 N5 C61 116.4
N5 C57 C58 108.0
N5 C57 C44 109.7(5)
C58 C57 C44 142.3(5)
N5 C57 Th1 85.4(3)
C58 C57 Th1 71.5(3)
C44 C57 Th1 112.4(4)
C59 C58 C57 108.0
C59 C58 Th1 82.3(4)
C57 C58 Th1 80.4(3)
C58 C59 C60 108.0
C58 C59 Th1 69.9(4)
C60 C59 Th1 84.8(3)
C59 C60 N5 108.0

loop_
_geom_bond_atom_site_label_1
_geom_bond_atom_site_label_2
_geom_bond_distance
Th1 N1 2.446(6)
Th1 N4 2.458(4)
Th1 N3 2.473(4)
Th1 Cl1 2.683(5)
Th1 C58 2.862(9)
Th1 N2 2.880(6)
Th1 C18 2.921(8)
Th1 C21 2.929(6)
Th1 C57 2.975(10)
Th1 C19 2.994(9)
Th1 C20 2.999(8)
Th1 C59 3.019(9)
N1 C1 1.4200
N1 C4 1.4200
C1 C2 1.4200
C2 C3 1.4200
C3 C4 1.4200
C4 C5 1.4638
C5 C18 1.514(10)
C5 C17 1.570(10)
C5 C11 1.581(10)
C6 C7 1.3900
C6 C11 1.3900
C7 C8 1.3900
C8 C9 1.3900
C9 C10 1.3900
C10 C11 1.3900
C12 C13 1.3900
C12 C17 1.3900
C13 C14 1.3900
C14 C15 1.3900
C15 C16 1.3900
C16 C17 1.3900
N2 C22 1.3904
N2 C18 1.4200
N2 C21 1.4200
C18 C19 1.4200
C19 C20 1.4200
C20 C21 1.4200
C21 C23 1.5285
C23 C36 1.460(12)
C23 C35 1.569(9)
C23 C29 1.613(12)
C24 C25 1.3900
C24 C29 1.3900
C25 C26 1.3900
C26 C27 1.3900
C27 C28 1.3900
C28 C29 1.3900
C30 C31 1.3900
C30 C35 1.3900
C31 C32 1.3900
C32 C33 1.3900
C33 C34 1.3900
C34 C35 1.3900
N3 C36 1.4200
N3 C39 1.4200
C36 C37 1.4200
C37 C38 1.4200
C38 C39 1.4200
N4 C43 1.4200
N4 C40 1.4200
C40 C41 1.4200
C41 C42 1.4200
C42 C43 1.4200
C43 C44 1.3759
C44 C50 1.567(8)
C44 C57 1.606(9)
C44 C56 1.625(11)
C45 C46 1.3900
C45 C50 1.3900
C46 C47 1.3900
C47 C48 1.3900
C48 C49 1.3900
C49 C50 1.3900
C51 C52 1.3900
C51 C56 1.3900
C52 C53 1.3900
C53 C54 1.3900
C54 C55 1.3900
C55 C56 1.3900
N5 C57 1.4200
N5 C60 1.4200
N5 C61 1.4604
C57 C58 1.4200
C58 C59 1.4200
C59 C60 1.4200

loop_
_geom_torsion_atom_site_label_1
_geom_torsion_atom_site_label_2
_geom_torsion_atom_site_label_3
_geom_torsion_atom_site_label_4
_geom_torsion
N4 Th1 N1 C1 -90.7(4)
N3 Th1 N1 C1 88.3(4)
Cl1 Th1 N1 C1 180(11)
C58 Th1 N1 C1 -6.1(4)
N2 Th1 N1 C1 147.6(4)
C18 Th1 N1 C1 178.5(5)
C21 Th1 N1 C1 148.1(3)
C57 Th1 N1 C1 -32.2(4)
C19 Th1 N1 C1 -167.7(4)
C20 Th1 N1 C1 174.5(3)
C59 Th1 N1 C1 12.6(4)
N4 Th1 N1 C4 73.7(7)
N3 Th1 N1 C4 -107.2(7)
Cl1 Th1 N1 C4 -15.9(19)
C58 Th1 N1 C4 158.4(7)
N2 Th1 N1 C4 -48.0(6)
C18 Th1 N1 C4 -17.0(6)
C21 Th1 N1 C4 -47.5(7)
C57 Th1 N1 C4 132.3(7)
C19 Th1 N1 C4 -3.2(7)
C20 Th1 N1 C4 -21.1(7)
C59 Th1 N1 C4 177.1(7)
C4 N1 C1 C2 0.0
Th1 N1 C1 C2 167.7(7)
N1 C1 C2 C3 0.0
C1 C2 C3 C4 0.0
C2 C3 C4 N1 0.0
C2 C3 C4 C5 -179.2
C1 N1 C4 C3 0.0
Th1 N1 C4 C3 -165.8(9)
C1 N1 C4 C5 179.3
Th1 N1 C4 C5 13.4(8)
C3 C4 C5 C18 -173.6(6)
N1 C4 C5 C18 7.3(6)
C3 C4 C5 C17 -54.0(7)
N1 C4 C5 C17 126.9(7)
C3 C4 C5 C11 62.8(7)
N1 C4 C5 C11 -116.3(7)
C11 C6 C7 C8 0.0
C6 C7 C8 C9 0.0
C7 C8 C9 C10 0.0
C8 C9 C10 C11 0.0
C9 C10 C11 C6 0.0
C9 C10 C11 C5 164.5(15)
C7 C6 C11 C10 0.0
C7 C6 C11 C5 -164.6(14)
C4 C5 C11 C10 -109.0(9)
C18 C5 C11 C10 135.0(9)
C17 C5 C11 C10 9.8(14)
C4 C5 C11 C6 55.7(11)
C18 C5 C11 C6 -60.3(13)
C17 C5 C11 C6 174.5(10)
C17 C12 C13 C14 0.0
C12 C13 C14 C15 0.0
C13 C14 C15 C16 0.0
C14 C15 C16 C17 0.0
C15 C16 C17 C12 0.0
C15 C16 C17 C5 -176.9(8)
C13 C12 C17 C16 0.0
C13 C12 C17 C5 177.7(6)
C4 C5 C17 C16 -162.9(7)
C18 C5 C17 C16 -46.2(10)
C11 C5 C17 C16 82.7(12)
C4 C5 C17 C12 19.8(7)
C18 C5 C17 C12 136.5(7)
C11 C5 C17 C12 -94.5(10)
N1 Th1 N2 C22 -57.0(3)
N4 Th1 N2 C22 -134.7(2)
N3 Th1 N2 C22 55.0(2)
Cl1 Th1 N2 C22 129.5(2)
C58 Th1 N2 C22 -12.0(4)
C18 Th1 N2 C22 -124.08(12)
C21 Th1 N2 C22 124.07(12)
C57 Th1 N2 C22 -56.2(6)
C19 Th1 N2 C22 -160.81(6)
C20 Th1 N2 C22 160.71(6)
C59 Th1 N2 C22 30.6(3)
N1 Th1 N2 C18 67.1(3)
N4 Th1 N2 C18 -10.6(2)
N3 Th1 N2 C18 179.1(2)
Cl1 Th1 N2 C18 -106.4(2)
C58 Th1 N2 C18 112.1(3)
C21 Th1 N2 C18 -111.85(9)
C57 Th1 N2 C18 67.9(5)
C19 Th1 N2 C18 -36.73(6)
C20 Th1 N2 C18 -75.21(9)
C59 Th1 N2 C18 154.7(3)
N1 Th1 N2 C21 178.9(3)
N4 Th1 N2 C21 101.3(2)
N3 Th1 N2 C21 -69.1(2)
Cl1 Th1 N2 C21 5.4(2)
C58 Th1 N2 C21 -136.1(3)
C18 Th1 N2 C21 111.85(9)
C57 Th1 N2 C21 180(11)
C19 Th1 N2 C21 75.12(10)
C20 Th1 N2 C21 36.64(7)
C59 Th1 N2 C21 -93.5(3)
C22 N2 C18 C19 -171.1
C21 N2 C18 C19 0.0
Th1 N2 C18 C19 72.5(2)
C22 N2 C18 C5 2.6(7)
C21 N2 C18 C5 173.7(7)
Th1 N2 C18 C5 -113.8(6)
C22 N2 C18 Th1 116.4(2)
C21 N2 C18 Th1 -72.5(2)
C4 C5 C18 C19 -119.6(5)
C17 C5 C18 C19 120.1(7)
C11 C5 C18 C19 -4.2(10)
C4 C5 C18 N2 68.2(6)
C17 C5 C18 N2 -52.1(8)
C11 C5 C18 N2 -176.4(7)
C4 C5 C18 Th1 -19.8(5)
C17 C5 C18 Th1 -140.1(5)
C11 C5 C18 Th1 95.6(7)
N1 Th1 C18 C19 149.4(3)
N4 Th1 C18 C19 58.3(2)
N3 Th1 C18 C19 -113.3(2)
Cl1 Th1 C18 C19 -30.3(2)
C58 Th1 C18 C19 141.8(4)
N2 Th1 C18 C19 -112.46(10)
C21 Th1 C18 C19 -74.96(11)
C57 Th1 C18 C19 95.4(3)
C20 Th1 C18 C19 -36.08(6)
C59 Th1 C18 C19 -168.7(6)
N1 Th1 C18 N2 -98.1(3)
N4 Th1 C18 N2 170.8(2)
N3 Th1 C18 N2 -0.9(2)
Cl1 Th1 C18 N2 82.1(2)
C58 Th1 C18 N2 -105.8(3)
C21 Th1 C18 N2 37.50(6)
C57 Th1 C18 N2 -152.1(3)
C19 Th1 C18 N2 112.46(10)
C20 Th1 C18 N2 76.38(9)
C59 Th1 C18 N2 -56.2(6)
N1 Th1 C18 C5 19.4(5)
N4 Th1 C18 C5 -71.7(5)
N3 Th1 C18 C5 116.6(5)
Cl1 Th1 C18 C5 -160.4(5)
C58 Th1 C18 C5 11.7(6)
N2 Th1 C18 C5 117.5(5)
C21 Th1 C18 C5 155.0(5)
C57 Th1 C18 C5 -34.7(6)
C19 Th1 C18 C5 -130.1(5)
C20 Th1 C18 C5 -166.1(5)
C59 Th1 C18 C5 61.3(8)
N2 C18 C19 C20 0.0
C5 C18 C19 C20 -173.0(8)
Th1 C18 C19 C20 69.2(2)
N2 C18 C19 Th1 -69.2(2)
C5 C18 C19 Th1 117.8(6)
N1 Th1 C19 C20 -139.7(3)
N4 Th1 C19 C20 126.9(2)
N3 Th1 C19 C20 -42.6(2)
Cl1 Th1 C19 C20 37.7(2)
C58 Th1 C19 C20 163.3(4)
N2 Th1 C19 C20 -76.28(11)
C18 Th1 C19 C20 -113.84(9)
C21 Th1 C19 C20 -36.45(7)
C57 Th1 C19 C20 129.8(2)
C59 Th1 C19 C20 38.6(12)
N1 Th1 C19 C18 -25.8(3)
N4 Th1 C19 C18 -119.3(2)
N3 Th1 C19 C18 71.2(2)
Cl1 Th1 C19 C18 151.6(2)
C58 Th1 C19 C18 -82.9(4)
N2 Th1 C19 C18 37.56(7)
C21 Th1 C19 C18 77.39(10)
C57 Th1 C19 C18 -116.4(2)
C20 Th1 C19 C18 113.84(9)
C59 Th1 C19 C18 152.4(12)
C18 C19 C20 C21 0.0
Th1 C19 C20 C21 67.1(2)
C18 C19 C20 Th1 -67.1(2)
N1 Th1 C20 C19 41.4(3)
N4 Th1 C20 C19 -51.5(2)
N3 Th1 C20 C19 138.9(2)
Cl1 Th1 C20 C19 -137.5(3)
C58 Th1 C20 C19 -134.9(14)
N2 Th1 C20 C19 76.45(12)
C18 Th1 C20 C19 36.55(7)
C21 Th1 C20 C19 113.94(10)
C57 Th1 C20 C19 -82.9(3)
C59 Th1 C20 C19 -170.6(3)
N1 Th1 C20 C21 -72.6(3)
N4 Th1 C20 C21 -165.43(18)
N3 Th1 C20 C21 24.93(18)
Cl1 Th1 C20 C21 108.6(2)
C58 Th1 C20 C21 111.2(15)
N2 Th1 C20 C21 -37.49(7)
C18 Th1 C20 C21 -77.39(11)
C57 Th1 C20 C21 163.1(3)
C19 Th1 C20 C21 -113.94(10)
C59 Th1 C20 C21 75.5(3)
C19 C20 C21 N2 0.0
Th1 C20 C21 N2 68.9(2)
C19 C20 C21 C23 179.2
Th1 C20 C21 C23 -111.9(3)
C19 C20 C21 Th1 -68.9(2)
C22 N2 C21 C20 171.1
C18 N2 C21 C20 0.0
Th1 N2 C21 C20 -72.3(3)
C22 N2 C21 C23 -8.2
C18 N2 C21 C23 -179.3
Th1 N2 C21 C23 108.4(3)
C22 N2 C21 Th1 -116.6(3)
C18 N2 C21 Th1 72.3(3)
N1 Th1 C21 C20 111.6(3)
N4 Th1 C21 C20 17.0(2)
N3 Th1 C21 C20 -150.9(2)
Cl1 Th1 C21 C20 -62.0(2)
C58 Th1 C21 C20 -160.9(4)
N2 Th1 C21 C20 112.59(11)
C18 Th1 C21 C20 75.03(11)
C57 Th1 C21 C20 -66.9(10)
C19 Th1 C21 C20 36.06(6)
C59 Th1 C21 C20 -132.9(3)
N1 Th1 C21 N2 -1.0(3)
N4 Th1 C21 N2 -95.6(2)
N3 Th1 C21 N2 96.5(2)
Cl1 Th1 C21 N2 -174.6(2)
C58 Th1 C21 N2 86.5(4)
C18 Th1 C21 N2 -37.56(6)
C57 Th1 C21 N2 -179(11)
C19 Th1 C21 N2 -76.53(11)
C20 Th1 C21 N2 -112.59(11)
C59 Th1 C21 N2 114.5(3)
N1 Th1 C21 C23 -117.1(3)
N4 Th1 C21 C23 148.3(2)
N3 Th1 C21 C23 -19.6(2)
Cl1 Th1 C21 C23 69.3(2)
C58 Th1 C21 C23 -29.6(4)
N2 Th1 C21 C23 -116.10(10)
C18 Th1 C21 C23 -153.7
C57 Th1 C21 C23 64.4(10)
C19 Th1 C21 C23 167.4
C20 Th1 C21 C23 131.31(8)
C59 Th1 C21 C23 -1.6(3)
C20 C21 C23 C36 128.4(5)
N2 C21 C23 C36 -52.5(5)
Th1 C21 C23 C36 31.9(5)
C20 C21 C23 C35 6.3(7)
N2 C21 C23 C35 -174.6(7)
Th1 C21 C23 C35 -90.1(6)
C20 C21 C23 C29 -106.3(6)
N2 C21 C23 C29 72.8(6)
Th1 C21 C23 C29 157.2(6)
C29 C24 C25 C26 0.0
C24 C25 C26 C27 0.0
C25 C26 C27 C28 0.0
C26 C27 C28 C29 0.0
C27 C28 C29 C24 0.0
C27 C28 C29 C23 -175.4(9)
C25 C24 C29 C28 0.0
C25 C24 C29 C23 175.8(8)
C36 C23 C29 C28 118.7(7)
C21 C23 C29 C28 -3.2(9)
C35 C23 C29 C28 -120.7(7)
C36 C23 C29 C24 -56.9(7)
C21 C23 C29 C24 -178.7(5)
C35 C23 C29 C24 63.7(8)
C35 C30 C31 C32 0.0
C30 C31 C32 C33 0.0
C31 C32 C33 C34 0.0
C32 C33 C34 C35 0.0
C33 C34 C35 C30 0.0
C33 C34 C35 C23 -175.0(7)
C31 C30 C35 C34 0.0
C31 C30 C35 C23 175.0(7)
C36 C23 C35 C34 179.8(5)
C21 C23 C35 C34 -60.0(7)
C29 C23 C35 C34 57.3(7)
C36 C23 C35 C30 4.8(8)
C21 C23 C35 C30 125.0(5)
C29 C23 C35 C30 -117.7(7)
N1 Th1 N3 C36 94.0(3)
N4 Th1 N3 C36 -91.2(12)
Cl1 Th1 N3 C36 -74.0(2)
C58 Th1 N3 C36 179.7(2)
N2 Th1 N3 C36 35.0(2)
C18 Th1 N3 C36 35.5(3)
C21 Th1 N3 C36 4.1(2)
C57 Th1 N3 C36 -164.7(2)
C19 Th1 N3 C36 9.2(3)
C20 Th1 N3 C36 -9.0(2)
C59 Th1 N3 C36 -162.0(3)
N1 Th1 N3 C39 -64.5(3)
N4 Th1 N3 C39 110.3(13)
Cl1 Th1 N3 C39 127.6(2)
C58 Th1 N3 C39 21.3(2)
N2 Th1 N3 C39 -123.4(3)
C18 Th1 N3 C39 -123.0(3)
C21 Th1 N3 C39 -154.4(3)
C57 Th1 N3 C39 36.8(3)
C19 Th1 N3 C39 -149.2(3)
C20 Th1 N3 C39 -167.5(2)
C59 Th1 N3 C39 39.6(3)
C39 N3 C36 C37 0.0
Th1 N3 C36 C37 -159.99(12)
C39 N3 C36 C23 173.4(6)
Th1 N3 C36 C23 13.4(5)
C21 C23 C36 C37 141.0(3)
C35 C23 C36 C37 -97.5(7)
C29 C23 C36 C37 18.2(7)
C21 C23 C36 N3 -30.3(6)
C35 C23 C36 N3 91.2(6)
C29 C23 C36 N3 -153.1(4)
N3 C36 C37 C38 0.0
C23 C36 C37 C38 -171.9(6)
C36 C37 C38 C39 0.0
C37 C38 C39 N3 0.0
C36 N3 C39 C38 0.0
Th1 N3 C39 C38 163.20(9)
N1 Th1 N4 C43 89.2(3)
N3 Th1 N4 C43 -85.7(13)
Cl1 Th1 N4 C43 -102.8(3)
C58 Th1 N4 C43 4.3(3)
N2 Th1 N4 C43 152.4(2)
C18 Th1 N4 C43 147.4(3)
C21 Th1 N4 C43 -174.8(2)
C57 Th1 N4 C43 -6.3(2)
C19 Th1 N4 C43 171.4(3)
C20 Th1 N4 C43 -167.0(3)
C59 Th1 N4 C43 -17.4(3)
N1 Th1 N4 C40 -110.9(3)
N3 Th1 N4 C40 74.2(13)
Cl1 Th1 N4 C40 57.1(2)
C58 Th1 N4 C40 164.2(2)
N2 Th1 N4 C40 -47.7(2)
C18 Th1 N4 C40 -52.7(2)
C21 Th1 N4 C40 -14.9(2)
C57 Th1 N4 C40 153.6(2)
C19 Th1 N4 C40 -28.7(3)
C20 Th1 N4 C40 -7.1(2)
C59 Th1 N4 C40 142.5(3)
C43 N4 C40 C41 0.0
Th1 N4 C40 C41 -164.72(9)
N4 C40 C41 C42 0.0
C40 C41 C42 C43 0.0
C41 C42 C43 C44 169.3
C41 C42 C43 N4 0.0
C40 N4 C43 C44 -170.3
Th1 N4 C43 C44 -9.18(13)
C40 N4 C43 C42 0.0
Th1 N4 C43 C42 161.12(13)
C42 C43 C44 C50 -8.8(6)
N4 C43 C44 C50 159.2(6)
C42 C43 C44 C57 -142.7(4)
N4 C43 C44 C57 25.3(4)
C42 C43 C44 C56 106.7(4)
N4 C43 C44 C56 -85.3(4)
C50 C45 C46 C47 0.0
C45 C46 C47 C48 0.0
C46 C47 C48 C49 0.0
C47 C48 C49 C50 0.0
C48 C49 C50 C45 0.0
C48 C49 C50 C44 174.5(9)
C46 C45 C50 C49 0.0
C46 C45 C50 C44 -174.6(9)
C43 C44 C50 C49 -126.1(6)
C57 C44 C50 C49 5.5(10)
C56 C44 C50 C49 114.4(7)
C43 C44 C50 C45 48.5(8)
C57 C44 C50 C45 -179.9(6)
C56 C44 C50 C45 -71.0(7)
C56 C51 C52 C53 0.0
C51 C52 C53 C54 0.0
C52 C53 C54 C55 0.0
C53 C54 C55 C56 0.0
C54 C55 C56 C51 0.0
C54 C55 C56 C44 -176.7(7)
C52 C51 C56 C55 0.0
C52 C51 C56 C44 176.7(7)
C43 C44 C56 C55 -11.4(6)
C50 C44 C56 C55 117.9(6)
C57 C44 C56 C55 -125.2(6)
C43 C44 C56 C51 171.9(4)
C50 C44 C56 C51 -58.9(7)
C57 C44 C56 C51 58.1(7)
C60 N5 C57 C58 0.0
C61 N5 C57 C58 172.7
C60 N5 C57 C44 179.0(7)
C61 N5 C57 C44 -8.2(7)
C60 N5 C57 Th1 -68.9(3)
C61 N5 C57 Th1 103.9(3)
C43 C44 C57 N5 65.7(6)
C50 C44 C57 N5 -72.8(8)
C56 C44 C57 N5 180.0(5)
C43 C44 C57 C58 -115.8(8)
C50 C44 C57 C58 105.7(10)
C56 C44 C57 C58 -1.5(10)
C43 C44 C57 Th1 -27.4(5)
C50 C44 C57 Th1 -165.9(5)
C56 C44 C57 Th1 86.8(5)
N1 Th1 C57 N5 179.2(3)
N4 Th1 C57 N5 -92.1(3)
N3 Th1 C57 N5 76.2(3)
Cl1 Th1 C57 N5 -7.0(2)
C58 Th1 C57 N5 110.73(14)
N2 Th1 C57 N5 178.5(5)
C18 Th1 C57 N5 -137.0(3)
C21 Th1 C57 N5 -2.2(11)
C19 Th1 C57 N5 -95.4(3)
C20 Th1 C57 N5 -54.5(4)
C59 Th1 C57 N5 72.46(12)
N1 Th1 C57 C58 68.5(3)
N4 Th1 C57 C58 157.2(3)
N3 Th1 C57 C58 -34.6(3)
Cl1 Th1 C57 C58 -117.8(3)
N2 Th1 C57 C58 67.8(5)
C18 Th1 C57 C58 112.2(3)
C21 Th1 C57 C58 -113.0(11)
C19 Th1 C57 C58 153.9(3)
C20 Th1 C57 C58 -165.2(4)
C59 Th1 C57 C58 -38.27(7)
N1 Th1 C57 C44 -71.3(5)
N4 Th1 C57 C44 17.3(4)
N3 Th1 C57 C44 -174.4(4)
Cl1 Th1 C57 C44 102.4(4)
C58 Th1 C57 C44 -139.8(6)
N2 Th1 C57 C44 -72.0(8)
C18 Th1 C57 C44 -27.6(6)
C21 Th1 C57 C44 107.2(10)
C19 Th1 C57 C44 14.0(5)
C20 Th1 C57 C44 54.9(6)
C59 Th1 C57 C44 -178.1(5)
N5 C57 C58 C59 0.0
C44 C57 C58 C59 -178.5(11)
Th1 C57 C58 C59 78.6(4)
N5 C57 C58 Th1 -78.6(4)
C44 C57 C58 Th1 102.9(9)
N1 Th1 C58 C59 138.6(3)
N4 Th1 C58 C59 -129.2(3)
N3 Th1 C58 C59 40.3(3)
Cl1 Th1 C58 C59 -42.7(3)
N2 Th1 C58 C59 98.1(2)
C18 Th1 C58 C59 145.1(3)
C21 Th1 C58 C59 49.0(3)
C57 Th1 C58 C59 -109.83(8)
C19 Th1 C58 C59 -164.8(5)
C20 Th1 C58 C59 -45.1(16)
N1 Th1 C58 C57 -111.6(3)
N4 Th1 C58 C57 -19.4(2)
N3 Th1 C58 C57 150.1(2)
Cl1 Th1 C58 C57 67.1(3)
N2 Th1 C58 C57 -152.0(2)
C18 Th1 C58 C57 -105.1(3)
C21 Th1 C58 C57 158.8(3)
C19 Th1 C58 C57 -55.0(5)
C20 Th1 C58 C57 64.7(16)
C59 Th1 C58 C57 109.83(8)
C57 C58 C59 C60 0.0
Th1 C58 C59 C60 77.2(3)
C57 C58 C59 Th1 -77.2(3)
N1 Th1 C59 C58 -43.3(4)
N4 Th1 C59 C58 52.2(3)
N3 Th1 C59 C58 -137.9(3)
Cl1 Th1 C59 C58 139.4(3)
N2 Th1 C59 C58 -114.8(2)
C18 Th1 C59 C58 -79.4(5)
C21 Th1 C59 C58 -154.0(2)
C57 Th1 C59 C58 38.71(10)
C19 Th1 C59 C58 138.6(13)
C20 Th1 C59 C58 169.0(4)
N1 Th1 C59 C60 -154.6(4)
N4 Th1 C59 C60 -59.2(3)
N3 Th1 C59 C60 110.7(3)
Cl1 Th1 C59 C60 28.1(3)
C58 Th1 C59 C60 -111.34(11)
N2 Th1 C59 C60 133.9(2)
C18 Th1 C59 C60 169.2(5)
C21 Th1 C59 C60 94.7(2)
C57 Th1 C59 C60 -72.63(12)
C19 Th1 C59 C60 27.2(14)
C20 Th1 C59 C60 57.7(4)
C58 C59 C60 N5 0.0
Th1 C59 C60 N5 66.9(4)
C57 N5 C60 C59 0.0
C61 N5 C60 C59 -174.3

loop_
_cod_related_entry_id
_cod_related_entry_database
_cod_related_entry_code
1 ChemSpider 30659805
